data_2225262
loop_
_publ_author_name
'Wang, Hongliang'
'Xiao, Junhai'
'Zhang, Xian'
'Sun, Tiemin'
'Li, Song'

_publ_section_title
;
 3-Chloro-6-{4-[3-(4-chlorophenoxy)propyl]piperazin-1-yl}pyridazine
;
_journal_coeditor_code HB5330
_journal_issue 3
_journal_name_full 'Acta Crystallographica Section E'
_journal_page_first o716
_journal_paper_doi 10.1107/S1600536810005337
_journal_volume 66
_journal_year 2010
_chemical_formula_iupac 'C17 H20 Cl2 N4 O'
_chemical_formula_moiety 'C17 H20 Cl2 N4 O'
_chemical_formula_sum 'C17 H20 Cl2 N4 O'
_chemical_formula_weight 367.27
_chemical_name_systematic
;
3-Chloro-6-{4-[3-(4-chlorophenoxy)propyl]piperazin-1-yl}pyridazine
;
_space_group_IT_number 15
_symmetry_cell_setting monoclinic
_symmetry_space_group_name_Hall '-C 2yc'
_symmetry_space_group_name_H-M 'C 1 2/c 1'
_atom_sites_solution_hydrogens geom
_atom_sites_solution_primary direct
_atom_sites_solution_secondary difmap
_audit_creation_method SHELXL-97
_cell_angle_alpha 90.00
_cell_angle_beta 93.107(9)
_cell_angle_gamma 90.00
_cell_formula_units_Z 8
_cell_length_a 39.774(18)
_cell_length_b 5.757(3)
_cell_length_c 14.924(7)
_cell_measurement_reflns_used 5597
_cell_measurement_temperature 113(2)
_cell_measurement_theta_max 28.0
_cell_measurement_theta_min 2.1
_cell_volume 3412(3)
_computing_cell_refinement 'CrystalClear (Rigaku/MSC, 2005)'
_computing_data_collection 'CrystalClear (Rigaku/MSC, 2005)'
_computing_data_reduction 'CrystalClear (Rigaku/MSC, 2005)'
_computing_molecular_graphics 'SHELXTL (Sheldrick, 2008)'
_computing_publication_material 'SHELXL97 (Sheldrick, 2008)'
_computing_structure_refinement 'SHELXL97 (Sheldrick, 2008)'
_computing_structure_solution 'SHELXS97 (Sheldrick, 2008)'
_diffrn_ambient_temperature 113(2)
_diffrn_detector_area_resol_mean 14.63
_diffrn_measured_fraction_theta_full 0.998
_diffrn_measured_fraction_theta_max 0.998
_diffrn_measurement_device_type 'Rigaku Saturn CCD area-detector'
_diffrn_measurement_method '\w and \f scans'
_diffrn_radiation_monochromator multilayer
_diffrn_radiation_source 'rotating anode'
_diffrn_radiation_type MoK\a
_diffrn_radiation_wavelength 0.71073
_diffrn_reflns_av_R_equivalents 0.0612
_diffrn_reflns_av_sigmaI/netI 0.0773
_diffrn_reflns_limit_h_max 46
_diffrn_reflns_limit_h_min -46
_diffrn_reflns_limit_k_max 6
_diffrn_reflns_limit_k_min -6
_diffrn_reflns_limit_l_max 17
_diffrn_reflns_limit_l_min -15
_diffrn_reflns_number 11904
_diffrn_reflns_theta_full 25.02
_diffrn_reflns_theta_max 25.02
_diffrn_reflns_theta_min 2.05
_diffrn_standards_decay_% 0
_diffrn_standards_interval_count 0
_diffrn_standards_interval_time 0
_diffrn_standards_number 0
_exptl_absorpt_coefficient_mu 0.393
_exptl_absorpt_correction_T_max 0.969
_exptl_absorpt_correction_T_min 0.926
_exptl_absorpt_correction_type multi-scan
_exptl_absorpt_process_details '(CrystalClear; Rigaku/MSC, 2005)'
_exptl_crystal_colour Colourless
_exptl_crystal_density_diffrn 1.430
_exptl_crystal_density_method 'not measured'
_exptl_crystal_description Prism
_exptl_crystal_F_000 1536
_exptl_crystal_size_max 0.20
_exptl_crystal_size_mid 0.18
_exptl_crystal_size_min 0.08
_refine_diff_density_max 0.303
_refine_diff_density_min -0.328
_refine_ls_extinction_method none
_refine_ls_goodness_of_fit_ref 1.093
_refine_ls_hydrogen_treatment constr
_refine_ls_matrix_type full
_refine_ls_number_parameters 217
_refine_ls_number_reflns 2996
_refine_ls_number_restraints 0
_refine_ls_restrained_S_all 1.093
_refine_ls_R_factor_all 0.0681
_refine_ls_R_factor_gt 0.0495
_refine_ls_shift/su_max 0.003
_refine_ls_shift/su_mean 0.001
_refine_ls_structure_factor_coef Fsqd
_refine_ls_weighting_details 'calc w=1/[\s^2^(Fo^2^)+(0.0834P)^2^] where P=(Fo^2^+2Fc^2^)/3'
_refine_ls_weighting_scheme calc
_refine_ls_wR_factor_gt 0.1526
_refine_ls_wR_factor_ref 0.1590
_reflns_number_gt 2030
_reflns_number_total 2996
_reflns_threshold_expression I>2\s(I)
_cod_data_source_file hb5330.cif
_cod_data_source_block I
_cod_depositor_comments
;
The following automatic conversions were performed:
'_symmetry_cell_setting' value 'Monoclinic' changed to 'monoclinic'
according to '/home/saulius/struct/CIF-dictionaries/cif_core.dic'
dictionary named 'cif_core.dic' version 2.4.1 from 2010-06-29.

Automatic conversion script
Id: cif_fix_enum 1527 2010-12-29 10:47:43Z saulius 

The following automatic conversions were performed:

'_symmetry_cell_setting' value 'Monoclinic' changed to 'monoclinic'
according to /home/saulius/struct/CIF-dictionaries/cif_core.dic
dictionary named 'cif_core.dic' version 2.4.1 from 2010-06-29.

Automatic conversion script
Id: cif_fix_values 1715 2011-07-08 13:25:40Z adriana 
;
_cod_original_sg_symbol_H-M 'C 2/c'
_cod_database_code 2225262
_cod_database_fobs_code 2225262

loop_
_symmetry_equiv_pos_as_xyz
'x, y, z'
'-x, y, -z+1/2'
'x+1/2, y+1/2, z'
'-x+1/2, y+1/2, -z+1/2'
'-x, -y, -z'
'x, -y, z-1/2'
'-x+1/2, -y+1/2, -z'
'x+1/2, -y+1/2, z-1/2'

loop_
_atom_site_type_symbol
_atom_site_label
_atom_site_fract_x
_atom_site_fract_y
_atom_site_fract_z
_atom_site_U_iso_or_equiv
_atom_site_adp_type
_atom_site_calc_flag
_atom_site_refinement_flags
_atom_site_occupancy
_atom_site_disorder_assembly
_atom_site_disorder_group
Cl Cl1 1.06826(2) -0.31802(19) 0.30198(6) 0.0238(3) Uani d . 1 . .
Cl Cl2 0.64299(2) 0.03379(19) 0.75503(6) 0.0252(3) Uani d . 1 . .
O O1 0.77076(5) 0.0299(4) 0.57543(16) 0.0172(6) Uani d . 1 . .
N N1 1.01144(7) -0.4149(6) 0.37004(19) 0.0191(8) Uani d . 1 . .
N N2 0.98066(6) -0.3697(6) 0.40118(19) 0.0177(7) Uani d . 1 . .
N N3 0.93922(6) -0.1129(5) 0.44101(19) 0.0159(7) Uani d . 1 . .
N N4 0.87083(6) -0.0635(5) 0.49145(19) 0.0149(7) Uani d . 1 . .
C C1 1.02999(8) -0.2401(7) 0.3457(2) 0.0177(9) Uani d . 1 . .
C C2 1.02128(8) -0.0067(7) 0.3520(2) 0.0182(9) Uani d . 1 . .
H H2 1.0360 0.1133 0.3349 0.022 Uiso calc R 1 . .
C C3 0.99070(8) 0.0412(7) 0.3837(2) 0.0182(8) Uani d . 1 . .
H H3 0.9832 0.1967 0.3898 0.022 Uiso calc R 1 . .
C C4 0.97035(8) -0.1495(7) 0.4072(2) 0.0154(8) Uani d . 1 . .
C C5 0.92000(8) -0.3152(7) 0.4675(2) 0.0180(8) Uani d . 1 . .
H H5A 0.9353 -0.4301 0.4975 0.022 Uiso calc R 1 . .
H H5B 0.9090 -0.3892 0.4137 0.022 Uiso calc R 1 . .
C C6 0.89344(8) -0.2413(7) 0.5311(2) 0.0179(9) Uani d . 1 . .
H H6A 0.8800 -0.3786 0.5471 0.021 Uiso calc R 1 . .
H H6B 0.9047 -0.1797 0.5869 0.021 Uiso calc R 1 . .
C C7 0.89091(8) 0.1374(7) 0.4665(2) 0.0156(8) Uani d . 1 . .
H H7A 0.9021 0.2057 0.5212 0.019 Uiso calc R 1 . .
H H7B 0.8759 0.2569 0.4384 0.019 Uiso calc R 1 . .
C C8 0.91722(8) 0.0697(7) 0.4018(2) 0.0164(8) Uani d . 1 . .
H H8A 0.9060 0.0130 0.3451 0.020 Uiso calc R 1 . .
H H8B 0.9309 0.2074 0.3879 0.020 Uiso calc R 1 . .
C C9 0.84595(8) -0.0032(7) 0.5562(2) 0.0169(8) Uani d . 1 . .
H H9A 0.8579 0.0471 0.6128 0.020 Uiso calc R 1 . .
H H9B 0.8328 -0.1438 0.5694 0.020 Uiso calc R 1 . .
C C10 0.82186(8) 0.1877(7) 0.5241(2) 0.0169(8) Uani d . 1 . .
H H10A 0.8346 0.3345 0.5193 0.020 Uiso calc R 1 . .
H H10B 0.8123 0.1478 0.4635 0.020 Uiso calc R 1 . .
C C11 0.79342(8) 0.2255(7) 0.5855(2) 0.0158(8) Uani d . 1 . .
H H11A 0.8024 0.2378 0.6485 0.019 Uiso calc R 1 . .
H H11B 0.7814 0.3713 0.5693 0.019 Uiso calc R 1 . .
C C12 0.74176(8) 0.0403(7) 0.6207(2) 0.0146(8) Uani d . 1 . .
C C13 0.71859(8) -0.1366(7) 0.6022(2) 0.0171(8) Uani d . 1 . .
H H13 0.7236 -0.2563 0.5612 0.020 Uiso calc R 1 . .
C C14 0.68822(8) -0.1390(7) 0.6433(2) 0.0163(8) Uani d . 1 . .
H H14 0.6723 -0.2587 0.6301 0.020 Uiso calc R 1 . .
C C15 0.68135(8) 0.0346(7) 0.7035(2) 0.0169(8) Uani d . 1 . .
C C16 0.70436(8) 0.2093(7) 0.7240(2) 0.0181(8) Uani d . 1 . .
H H16 0.6995 0.3259 0.7664 0.022 Uiso calc R 1 . .
C C17 0.73474(8) 0.2130(7) 0.6819(2) 0.0167(8) Uani d . 1 . .
H H17 0.7506 0.3331 0.6951 0.020 Uiso calc R 1 . .

loop_
_atom_site_aniso_label
_atom_site_aniso_U_11
_atom_site_aniso_U_22
_atom_site_aniso_U_33
_atom_site_aniso_U_12
_atom_site_aniso_U_13
_atom_site_aniso_U_23
Cl1 0.0167(5) 0.0310(7) 0.0242(5) 0.0050(4) 0.0056(4) 0.0013(4)
Cl2 0.0177(5) 0.0342(7) 0.0246(5) -0.0029(4) 0.0080(4) -0.0021(4)
O1 0.0139(12) 0.0165(16) 0.0217(14) -0.0030(11) 0.0047(10) -0.0055(12)
N1 0.0185(15) 0.018(2) 0.0211(17) 0.0044(13) 0.0046(13) 0.0023(14)
N2 0.0160(15) 0.015(2) 0.0222(17) 0.0029(13) 0.0045(12) 0.0017(14)
N3 0.0141(14) 0.0119(19) 0.0220(17) 0.0007(12) 0.0046(12) 0.0033(13)
N4 0.0135(14) 0.0108(19) 0.0207(16) 0.0004(12) 0.0046(12) 0.0012(13)
C1 0.0127(16) 0.024(3) 0.0170(18) 0.0020(16) 0.0017(14) -0.0004(17)
C2 0.0168(18) 0.017(3) 0.021(2) -0.0021(16) 0.0000(15) 0.0007(17)
C3 0.0179(18) 0.014(2) 0.022(2) 0.0014(15) 0.0007(15) 0.0009(17)
C4 0.0165(17) 0.013(2) 0.0164(19) 0.0002(15) -0.0012(14) -0.0008(16)
C5 0.0167(17) 0.012(2) 0.026(2) 0.0007(16) 0.0029(15) 0.0022(17)
C6 0.0166(17) 0.013(2) 0.024(2) -0.0004(15) 0.0030(14) 0.0042(16)
C7 0.0166(17) 0.011(2) 0.020(2) 0.0008(15) 0.0024(14) 0.0008(16)
C8 0.0179(17) 0.015(2) 0.0172(19) 0.0014(15) 0.0034(14) 0.0037(16)
C9 0.0165(17) 0.017(2) 0.0170(19) -0.0013(16) 0.0017(14) 0.0026(16)
C10 0.0167(17) 0.015(2) 0.0197(19) -0.0008(15) 0.0038(14) 0.0008(16)
C11 0.0158(17) 0.012(2) 0.0197(19) -0.0019(15) 0.0014(14) 0.0010(16)
C12 0.0130(17) 0.016(2) 0.0153(18) 0.0018(15) 0.0008(13) 0.0033(16)
C13 0.0194(18) 0.014(2) 0.0174(19) 0.0016(16) 0.0000(14) -0.0024(16)
C14 0.0176(17) 0.015(2) 0.0166(19) -0.0045(15) -0.0015(14) 0.0020(16)
C15 0.0134(17) 0.021(2) 0.0166(19) 0.0017(16) 0.0036(14) 0.0041(16)
C16 0.0205(18) 0.017(2) 0.0164(19) 0.0034(16) 0.0002(14) -0.0034(16)
C17 0.0157(17) 0.018(2) 0.0164(19) -0.0034(15) -0.0006(14) 0.0004(16)

loop_
_atom_type_symbol
_atom_type_description
_atom_type_scat_dispersion_real
_atom_type_scat_dispersion_imag
_atom_type_scat_source
C C 0.0033 0.0016 'International Tables Vol C Tables 4.2.6.8 and 6.1.1.4'
H H 0.0000 0.0000 'International Tables Vol C Tables 4.2.6.8 and 6.1.1.4'
N N 0.0061 0.0033 'International Tables Vol C Tables 4.2.6.8 and 6.1.1.4'
O O 0.0106 0.0060 'International Tables Vol C Tables 4.2.6.8 and 6.1.1.4'
Cl Cl 0.1484 0.1585 'International Tables Vol C Tables 4.2.6.8 and 6.1.1.4'

loop_
_geom_angle_atom_site_label_1
_geom_angle_atom_site_label_2
_geom_angle_atom_site_label_3
_geom_angle_site_symmetry_1
_geom_angle_site_symmetry_3
_geom_angle
_geom_angle_publ_flag
C12 O1 C11 . . 116.9(3) ?
C1 N1 N2 . . 118.6(3) ?
C4 N2 N1 . . 119.4(3) ?
C4 N3 C5 . . 118.2(3) ?
C4 N3 C8 . . 119.4(3) ?
C5 N3 C8 . . 111.7(3) ?
C9 N4 C7 . . 112.2(3) ?
C9 N4 C6 . . 108.8(3) ?
C7 N4 C6 . . 108.8(3) ?
N1 C1 C2 . . 125.2(3) ?
N1 C1 Cl1 . . 114.9(3) ?
C2 C1 Cl1 . . 119.9(3) ?
C3 C2 C1 . . 116.8(3) ?
C3 C2 H2 . . 121.6 ?
C1 C2 H2 . . 121.6 ?
C2 C3 C4 . . 117.6(4) ?
C2 C3 H3 . . 121.2 ?
C4 C3 H3 . . 121.2 ?
N2 C4 N3 . . 117.0(3) ?
N2 C4 C3 . . 122.4(3) ?
N3 C4 C3 . . 120.5(3) ?
N3 C5 C6 . . 109.8(3) ?
N3 C5 H5A . . 109.7 ?
C6 C5 H5A . . 109.7 ?
N3 C5 H5B . . 109.7 ?
C6 C5 H5B . . 109.7 ?
H5A C5 H5B . . 108.2 ?
N4 C6 C5 . . 112.1(3) ?
N4 C6 H6A . . 109.2 ?
C5 C6 H6A . . 109.2 ?
N4 C6 H6B . . 109.2 ?
C5 C6 H6B . . 109.2 ?
H6A C6 H6B . . 107.9 ?
N4 C7 C8 . . 111.3(3) ?
N4 C7 H7A . . 109.4 ?
C8 C7 H7A . . 109.4 ?
N4 C7 H7B . . 109.4 ?
C8 C7 H7B . . 109.4 ?
H7A C7 H7B . . 108.0 ?
N3 C8 C7 . . 110.4(3) ?
N3 C8 H8A . . 109.6 ?
C7 C8 H8A . . 109.6 ?
N3 C8 H8B . . 109.6 ?
C7 C8 H8B . . 109.6 ?
H8A C8 H8B . . 108.1 ?
N4 C9 C10 . . 113.7(3) ?
N4 C9 H9A . . 108.8 ?
C10 C9 H9A . . 108.8 ?
N4 C9 H9B . . 108.8 ?
C10 C9 H9B . . 108.8 ?
H9A C9 H9B . . 107.7 ?
C11 C10 C9 . . 113.2(3) ?
C11 C10 H10A . . 108.9 ?
C9 C10 H10A . . 108.9 ?
C11 C10 H10B . . 108.9 ?
C9 C10 H10B . . 108.9 ?
H10A C10 H10B . . 107.7 ?
O1 C11 C10 . . 108.0(3) ?
O1 C11 H11A . . 110.1 ?
C10 C11 H11A . . 110.1 ?
O1 C11 H11B . . 110.1 ?
C10 C11 H11B . . 110.1 ?
H11A C11 H11B . . 108.4 ?
O1 C12 C17 . . 124.1(3) ?
O1 C12 C13 . . 115.9(3) ?
C17 C12 C13 . . 120.0(3) ?
C14 C13 C12 . . 120.3(3) ?
C14 C13 H13 . . 119.8 ?
C12 C13 H13 . . 119.8 ?
C15 C14 C13 . . 119.3(3) ?
C15 C14 H14 . . 120.4 ?
C13 C14 H14 . . 120.4 ?
C14 C15 C16 . . 121.2(3) ?
C14 C15 Cl2 . . 119.6(3) ?
C16 C15 Cl2 . . 119.3(3) ?
C15 C16 C17 . . 119.5(4) ?
C15 C16 H16 . . 120.3 ?
C17 C16 H16 . . 120.3 ?
C12 C17 C16 . . 119.8(3) ?
C12 C17 H17 . . 120.1 ?
C16 C17 H17 . . 120.1 ?

loop_
_geom_bond_atom_site_label_1
_geom_bond_atom_site_label_2
_geom_bond_site_symmetry_2
_geom_bond_distance
_geom_bond_publ_flag
Cl1 C1 . 1.747(3) ?
Cl2 C15 . 1.745(3) ?
O1 C12 . 1.369(4) ?
O1 C11 . 1.445(4) ?
N1 C1 . 1.311(5) ?
N1 N2 . 1.358(4) ?
N2 C4 . 1.337(5) ?
N3 C4 . 1.378(4) ?
N3 C5 . 1.459(5) ?
N3 C8 . 1.469(4) ?
N4 C9 . 1.462(4) ?
N4 C7 . 1.465(4) ?
N4 C6 . 1.466(4) ?
C1 C2 . 1.392(5) ?
C2 C3 . 1.357(5) ?
C2 H2 . 0.9500 ?
C3 C4 . 1.419(5) ?
C3 H3 . 0.9500 ?
C5 C6 . 1.518(5) ?
C5 H5A . 0.9900 ?
C5 H5B . 0.9900 ?
C6 H6A . 0.9900 ?
C6 H6B . 0.9900 ?
C7 C8 . 1.513(4) ?
C7 H7A . 0.9900 ?
C7 H7B . 0.9900 ?
C8 H8A . 0.9900 ?
C8 H8B . 0.9900 ?
C9 C10 . 1.518(5) ?
C9 H9A . 0.9900 ?
C9 H9B . 0.9900 ?
C10 C11 . 1.509(5) ?
C10 H10A . 0.9900 ?
C10 H10B . 0.9900 ?
C11 H11A . 0.9900 ?
C11 H11B . 0.9900 ?
C12 C17 . 1.389(5) ?
C12 C13 . 1.391(5) ?
C13 C14 . 1.383(5) ?
C13 H13 . 0.9500 ?
C14 C15 . 1.382(5) ?
C14 H14 . 0.9500 ?
C15 C16 . 1.383(5) ?
C16 C17 . 1.392(5) ?
C16 H16 . 0.9500 ?
C17 H17 . 0.9500 ?

loop_
_geom_hbond_atom_site_label_D
_geom_hbond_atom_site_label_H
_geom_hbond_atom_site_label_A
_geom_hbond_site_symmetry_A
_geom_hbond_distance_DH
_geom_hbond_distance_HA
_geom_hbond_distance_DA
_geom_hbond_angle_DHA
C3 H3 N1 1_565 0.95 2.53 3.247(6) 133
C3 H3 N2 1_565 0.95 2.50 3.427(6) 164
C13 H13 O1 7_646 0.95 2.60 3.529(5) 168

loop_
_geom_torsion_atom_site_label_1
_geom_torsion_atom_site_label_2
_geom_torsion_atom_site_label_3
_geom_torsion_atom_site_label_4
_geom_torsion_site_symmetry_1
_geom_torsion_site_symmetry_2
_geom_torsion_site_symmetry_3
_geom_torsion_site_symmetry_4
_geom_torsion
_geom_torsion_publ_flag
C1 N1 N2 C4 . . . . -0.9(5) ?
N2 N1 C1 C2 . . . . 2.5(5) ?
N2 N1 C1 Cl1 . . . . -177.3(2) ?
N1 C1 C2 C3 . . . . -1.9(5) ?
Cl1 C1 C2 C3 . . . . 177.8(2) ?
C1 C2 C3 C4 . . . . -0.2(5) ?
N1 N2 C4 N3 . . . . -178.7(3) ?
N1 N2 C4 C3 . . . . -1.1(5) ?
C5 N3 C4 N2 . . . . 0.0(5) ?
C8 N3 C4 N2 . . . . -141.5(3) ?
C5 N3 C4 C3 . . . . -177.5(3) ?
C8 N3 C4 C3 . . . . 41.0(5) ?
C2 C3 C4 N2 . . . . 1.6(5) ?
C2 C3 C4 N3 . . . . 179.1(3) ?
C4 N3 C5 C6 . . . . 160.3(3) ?
C8 N3 C5 C6 . . . . -55.4(4) ?
C9 N4 C6 C5 . . . . 179.6(3) ?
C7 N4 C6 C5 . . . . -57.9(4) ?
N3 C5 C6 N4 . . . . 57.0(4) ?
C9 N4 C7 C8 . . . . 178.2(3) ?
C6 N4 C7 C8 . . . . 57.7(3) ?
C4 N3 C8 C7 . . . . -160.2(3) ?
C5 N3 C8 C7 . . . . 56.0(4) ?
N4 C7 C8 N3 . . . . -57.3(4) ?
C7 N4 C9 C10 . . . . 57.1(4) ?
C6 N4 C9 C10 . . . . 177.6(3) ?
N4 C9 C10 C11 . . . . 172.0(3) ?
C12 O1 C11 C10 . . . . -175.1(3) ?
C9 C10 C11 O1 . . . . -71.7(4) ?
C11 O1 C12 C17 . . . . -7.1(5) ?
C11 O1 C12 C13 . . . . 173.0(3) ?
O1 C12 C13 C14 . . . . -178.8(3) ?
C17 C12 C13 C14 . . . . 1.3(5) ?
C12 C13 C14 C15 . . . . -0.8(5) ?
C13 C14 C15 C16 . . . . -0.5(5) ?
C13 C14 C15 Cl2 . . . . 179.6(3) ?
C14 C15 C16 C17 . . . . 1.2(5) ?
Cl2 C15 C16 C17 . . . . -178.9(3) ?
O1 C12 C17 C16 . . . . 179.5(3) ?
C13 C12 C17 C16 . . . . -0.6(5) ?
C15 C16 C17 C12 . . . . -0.6(5) ?

loop_
_cod_related_entry_id
_cod_related_entry_database
_cod_related_entry_code
1 ChemSpider 24744501
